data_7037311
loop_
_publ_author_name
'Chakraborty, Prateeti'
'Majumder, Ishani'
'Banu, Kazi Sabnam'
'Ghosh, Bipinbihari'
'Kara, Hulya'
'Zangrando, Ennio'
'Das, Debasis'

_publ_section_title
;
 Mn(ii) complexes of different nuclearity: synthesis, characterization and
 catecholase-like activity.
;
_journal_issue 2
_journal_name_full 'Dalton transactions (Cambridge, England : 2003)'
_journal_page_first 742
_journal_page_last 752
_journal_paper_doi 10.1039/c5dt03659c
_journal_volume 45
_journal_year 2015
_chemical_formula_sum 'C22 H31 Cl Mn N6 O4 S2'
_chemical_formula_weight 598.04
_space_group_crystal_system monoclinic
_space_group_IT_number 14
_space_group_name_Hall '-P 2ybc'
_space_group_name_H-M_alt 'P 1 21/c 1'
_symmetry_space_group_name_Hall '-P 2ybc'
_symmetry_space_group_name_H-M 'P 1 21/c 1'
_atom_sites_solution_hydrogens mixed
_audit_creation_method SHELXL-2014/7
_audit_update_record
;
2015-11-05 deposited with the CCDC.
2015-11-16 downloaded from the CCDC.
;
_cell_angle_alpha 90
_cell_angle_beta 97.9080(10)
_cell_angle_gamma 90
_cell_formula_units_Z 4
_cell_length_a 9.1058(4)
_cell_length_b 21.8162(9)
_cell_length_c 14.3490(6)
_cell_measurement_temperature 296(2)
_cell_volume 2823.4(2)
_computing_cell_refinement 'BRUKER SMART'
_computing_data_collection 'BRUKER SMART'
_computing_data_reduction 'BRUKER SAINT'
_computing_molecular_graphics ORTEP
_computing_structure_refinement 'SHELXL-97 (Sheldrick, 1997)'
_computing_structure_solution 'SHELXS-97 (Sheldrick, 1990)'
_diffrn_ambient_temperature 296(2)
_diffrn_measured_fraction_theta_full 0.999
_diffrn_measured_fraction_theta_max 0.997
_diffrn_measurement_device_type 'BRUKER SMART APEX CCD DIFFRACTOMETER'
_diffrn_measurement_method 'OMEGA-PHI SCAN'
_diffrn_radiation_monochromator graphite
_diffrn_radiation_source 'fine-focus sealed tube'
_diffrn_radiation_type MoK\a
_diffrn_radiation_wavelength 0.71073
_diffrn_reflns_av_R_equivalents 0.0325
_diffrn_reflns_av_unetI/netI 0.0222
_diffrn_reflns_Laue_measured_fraction_full 0.999
_diffrn_reflns_Laue_measured_fraction_max 0.997
_diffrn_reflns_limit_h_max 10
_diffrn_reflns_limit_h_min -10
_diffrn_reflns_limit_k_max 26
_diffrn_reflns_limit_k_min -23
_diffrn_reflns_limit_l_max 17
_diffrn_reflns_limit_l_min -17
_diffrn_reflns_number 32565
_diffrn_reflns_point_group_measured_fraction_full 0.999
_diffrn_reflns_point_group_measured_fraction_max 0.997
_diffrn_reflns_theta_full 25.242
_diffrn_reflns_theta_max 25.567
_diffrn_reflns_theta_min 1.710
_exptl_absorpt_coefficient_mu 0.748
_exptl_absorpt_correction_T_max 0.755
_exptl_absorpt_correction_T_min 0.658
_exptl_absorpt_correction_type multi-scan
_exptl_absorpt_process_details 'SADABS, BRUKER (2009)'
_exptl_crystal_density_diffrn 1.407
_exptl_crystal_description block
_exptl_crystal_F_000 1244
_refine_diff_density_max 0.285
_refine_diff_density_min -0.247
_refine_diff_density_rms 0.038
_refine_ls_extinction_method none
_refine_ls_goodness_of_fit_ref 1.020
_refine_ls_hydrogen_treatment mixed
_refine_ls_matrix_type full
_refine_ls_number_parameters 395
_refine_ls_number_reflns 5273
_refine_ls_number_restraints 32
_refine_ls_restrained_S_all 1.022
_refine_ls_R_factor_all 0.0456
_refine_ls_R_factor_gt 0.0331
_refine_ls_shift/su_max 0.001
_refine_ls_shift/su_mean 0.000
_refine_ls_structure_factor_coef Fsqd
_refine_ls_weighting_details 'w=1/[\s^2^(Fo^2^)+(0.0454P)^2^+0.8563P] where P=(Fo^2^+2Fc^2^)/3'
_refine_ls_weighting_scheme calc
_refine_ls_wR_factor_gt 0.0849
_refine_ls_wR_factor_ref 0.0933
_reflns_Friedel_coverage 0.000
_reflns_number_gt 4223
_reflns_number_total 5273
_reflns_threshold_expression 'I > 2\s(I)'
_cod_data_source_file c5dt03659c2.cif
_cod_data_source_block 1
_cod_depositor_comments
;
The following automatic conversions were performed:

'_exptl_absorpt_correction_type' value 'MULTI-SCAN' changed to
'multi-scan' according to
/usr/data/users/saulius/crontab/automatic-downloads/rss-feeds/RSC/lib/dictionaries/cif_core.dic
dictionary named 'cif_core.dic' version 2.4.2 from 2011-04-26.

Automatic conversion script
Id: cif_fix_values 4268 2015-11-12 08:31:59Z antanas 

 Adding full bibliography for 7037311--7037313.cif.

The following automatic conversions were performed:

data name '_exptl_absorpt_process_detail' was replaced with
'_exptl_absorpt_process_details' as specified in the replacement file
'data/replacement-values/replacement_tags.lst'.

Automatic conversion script
Id: cif_correct_tags 9268 2022-04-12 08:56:07Z antanas 
;
_cod_database_code 7037311
_shelx_shelxl_version_number 2014/7
_shelx_space_group_comment
;
The symmetry employed for this shelxl refinement is uniquely defined
by the following loop, which should always be used as a source of
symmetry information in preference to the above space-group names.
They are only intended as comments.
;

loop_
_space_group_symop_operation_xyz
'x, y, z'
'-x, y+1/2, -z+1/2'
'-x, -y, -z'
'x, -y-1/2, z-1/2'

loop_
_atom_site_label
_atom_site_type_symbol
_atom_site_fract_x
_atom_site_fract_y
_atom_site_fract_z
_atom_site_U_iso_or_equiv
_atom_site_adp_type
_atom_site_occupancy
_atom_site_site_symmetry_order
_atom_site_calc_flag
_atom_site_refinement_flags_posn
_atom_site_refinement_flags_adp
_atom_site_refinement_flags_occupancy
_atom_site_disorder_assembly
_atom_site_disorder_group
Mn1 Mn 0.34029(3) 0.30581(2) 0.27015(2) 0.04961(12) Uani 1 1 d . . . . .
Cl1 Cl 0.93337(8) 0.50149(4) 0.10960(5) 0.0854(2) Uani 1 1 d . . . . .
O1W O 0.4737(2) 0.23234(8) 0.19372(12) 0.0676(5) Uani 1 1 d . . . . .
H2W H 0.521(4) 0.2457(14) 0.147(2) 0.101 Uiso 1 1 d . U . . .
H1W H 0.522(4) 0.2020(15) 0.212(2) 0.101 Uiso 1 1 d . U . . .
O1 O 0.53595(17) 0.35775(7) 0.30987(9) 0.0584(4) Uani 1 1 d . . . . .
N1 N 0.3415(2) 0.35630(9) 0.13694(12) 0.0565(5) Uani 1 1 d . . . . .
N2 N 0.70473(18) 0.38414(8) 0.46570(10) 0.0461(4) Uani 1 1 d . . . . .
H2 H 0.6308 0.3634 0.4384 0.055 Uiso 1 1 calc R U . . .
C1 C 0.6187(2) 0.39059(9) 0.26491(12) 0.0415(4) Uani 1 1 d . . . . .
C2 C 0.7531(2) 0.41608(8) 0.31307(12) 0.0398(4) Uani 1 1 d . . . . .
C3 C 0.8502(2) 0.44969(10) 0.26518(14) 0.0484(5) Uani 1 1 d . . . . .
H3 H 0.9380 0.4652 0.2973 0.058 Uiso 1 1 calc R U . . .
C4 C 0.8147(2) 0.45942(10) 0.17055(14) 0.0516(5) Uani 1 1 d . . . . .
C5 C 0.6822(2) 0.43838(9) 0.12257(13) 0.0501(5) Uani 1 1 d . . . . .
H5 H 0.6592 0.4469 0.0587 0.060 Uiso 1 1 calc R U . . .
C6 C 0.5833(2) 0.40516(9) 0.16663(12) 0.0438(5) Uani 1 1 d . . . . .
C7 C 0.4439(3) 0.38891(10) 0.11053(14) 0.0541(5) Uani 1 1 d . . . . .
H7 H 0.4278 0.4038 0.0493 0.065 Uiso 1 1 calc R U . . .
C8 C 0.2087(3) 0.34528(16) 0.06896(19) 0.0895(9) Uani 1 1 d . . . . .
H8A H 0.1880 0.3816 0.0303 0.107 Uiso 0.463(6) 1 calc R U P A 1
H8B H 0.2282 0.3118 0.0279 0.107 Uiso 0.463(6) 1 calc R U P A 1
H8C H 0.1338 0.3755 0.0779 0.107 Uiso 0.537(6) 1 calc R U P A 2
H8D H 0.2332 0.3500 0.0057 0.107 Uiso 0.537(6) 1 calc R U P A 2
C9 C 0.0827(5) 0.3310(3) 0.1114(3) 0.0683(17) Uani 0.537(6) 1 d D . P A 1
H9A H 0.0041 0.3183 0.0626 0.082 Uiso 0.537(6) 1 calc R U P A 1
H9B H 0.0498 0.3679 0.1399 0.082 Uiso 0.537(6) 1 calc R U P A 1
N3 N 0.1038(13) 0.2825(4) 0.1838(7) 0.0529(18) Uani 0.537(6) 1 d D . P A 1
C10 C 0.0988(12) 0.2202(5) 0.1381(7) 0.071(3) Uani 0.537(6) 1 d D . P A 1
H10A H 0.0099 0.2168 0.0927 0.086 Uiso 0.537(6) 1 calc R U P A 1
H10B H 0.1839 0.2153 0.1049 0.086 Uiso 0.537(6) 1 calc R U P A 1
C11 C 0.0994(17) 0.1721(6) 0.2086(9) 0.094(5) Uani 0.537(6) 1 d D . P A 1
H11A H 0.0976 0.1327 0.1772 0.113 Uiso 0.537(6) 1 calc R U P A 1
H11B H 0.1915 0.1747 0.2513 0.113 Uiso 0.537(6) 1 calc R U P A 1
O2 O -0.0181(16) 0.1744(7) 0.2610(11) 0.098(3) Uani 0.537(6) 1 d D . P A 1
C12 C -0.0130(18) 0.2333(8) 0.3092(11) 0.101(5) Uani 0.537(6) 1 d D . P A 1
H12A H 0.0787 0.2368 0.3521 0.121 Uiso 0.537(6) 1 calc R U P A 1
H12B H -0.0950 0.2364 0.3454 0.121 Uiso 0.537(6) 1 calc R U P A 1
C13 C -0.0223(18) 0.2839(7) 0.2381(8) 0.069(3) Uani 0.537(6) 1 d . . P A 1
H13A H -0.1141 0.2800 0.1954 0.082 Uiso 0.537(6) 1 calc R U P A 1
H13B H -0.0237 0.3230 0.2701 0.082 Uiso 0.537(6) 1 calc R U P A 1
C9B C 0.1506(8) 0.2858(3) 0.0791(4) 0.082(2) Uani 0.463(6) 1 d . . P A 2
H9C H 0.2161 0.2570 0.0539 0.099 Uiso 0.463(6) 1 calc R U P A 2
H9D H 0.0558 0.2836 0.0390 0.099 Uiso 0.463(6) 1 calc R U P A 2
N3B N 0.1274(16) 0.2632(4) 0.1730(8) 0.052(2) Uani 0.463(6) 1 d D . P A 2
C10B C 0.1241(18) 0.1963(5) 0.1660(10) 0.089(6) Uani 0.463(6) 1 d D . P A 2
H10C H 0.2179 0.1816 0.1497 0.106 Uiso 0.463(6) 1 calc R U P A 2
H10D H 0.0462 0.1839 0.1166 0.106 Uiso 0.463(6) 1 calc R U P A 2
C11B C 0.0969(16) 0.1689(6) 0.2573(10) 0.098(5) Uani 0.463(6) 1 d D . P A 2
H11C H 0.0955 0.1246 0.2517 0.118 Uiso 0.463(6) 1 calc R U P A 2
H11D H 0.1776 0.1799 0.3057 0.118 Uiso 0.463(6) 1 calc R U P A 2
O2B O -0.042(2) 0.1894(7) 0.2855(14) 0.106(4) Uani 0.463(6) 1 d D . P A 2
C12B C -0.042(2) 0.2517(8) 0.2901(11) 0.097(6) Uani 0.463(6) 1 d D . P A 2
H12C H 0.0317 0.2644 0.3417 0.116 Uiso 0.463(6) 1 calc R U P A 2
H12D H -0.1382 0.2650 0.3048 0.116 Uiso 0.463(6) 1 calc R U P A 2
C13B C -0.012(2) 0.2838(7) 0.2035(10) 0.073(4) Uani 0.463(6) 1 d D . P A 2
H13C H -0.0933 0.2763 0.1536 0.088 Uiso 0.463(6) 1 calc R U P A 2
H13D H -0.0071 0.3276 0.2152 0.088 Uiso 0.463(6) 1 calc R U P A 2
C14 C 0.7859(2) 0.41177(9) 0.41300(13) 0.0421(4) Uani 1 1 d . . . . .
H14 H 0.8723 0.4304 0.4418 0.050 Uiso 1 1 calc R U . . .
C15 C 0.7271(2) 0.38494(10) 0.56846(12) 0.0469(5) Uani 1 1 d . . . . .
H15A H 0.8155 0.4083 0.5912 0.056 Uiso 1 1 calc R U . . .
H15B H 0.7403 0.3434 0.5925 0.056 Uiso 1 1 calc R U . . .
C16 C 0.5932(2) 0.41388(10) 0.60252(13) 0.0501(5) Uani 1 1 d . . . . .
H16A H 0.5943 0.4577 0.5912 0.060 Uiso 1 1 calc R U . . .
H16B H 0.5038 0.3973 0.5668 0.060 Uiso 1 1 calc R U . . .
N4 N 0.58994(18) 0.40285(7) 0.70296(10) 0.0439(4) Uani 1 1 d D . . . .
C17 C 0.7164(2) 0.43115(12) 0.76141(14) 0.0588(6) Uani 1 1 d D . . . .
H17A H 0.7172 0.4749 0.7494 0.071 Uiso 1 1 calc R U . . .
H17B H 0.8080 0.4139 0.7457 0.071 Uiso 1 1 calc R U . . .
C18 C 0.7057(3) 0.41992(15) 0.86367(15) 0.0741(7) Uani 1 1 d D . . . .
H18A H 0.7102 0.3762 0.8759 0.089 Uiso 1 1 calc R U . . .
H18B H 0.7895 0.4390 0.9019 0.089 Uiso 1 1 calc R U . . .
O3 O 0.57131(19) 0.44394(8) 0.89003(10) 0.0671(4) Uani 1 1 d D . . . .
C19 C 0.4502(3) 0.41610(11) 0.83393(15) 0.0573(5) Uani 1 1 d D . . . .
H19A H 0.3584 0.4319 0.8517 0.069 Uiso 1 1 calc R U . . .
H19B H 0.4527 0.3722 0.8451 0.069 Uiso 1 1 calc R U . . .
C20 C 0.4537(2) 0.42814(11) 0.73092(14) 0.0520(5) Uani 1 1 d D . . . .
H20A H 0.3682 0.4093 0.6940 0.062 Uiso 1 1 calc R U . . .
H20B H 0.4495 0.4719 0.7191 0.062 Uiso 1 1 calc R U . . .
S1 S 0.17339(8) 0.44286(3) 0.49717(5) 0.0788(2) Uani 1 1 d . . . . .
S2 S 0.65120(8) 0.22331(3) 0.51723(4) 0.0722(2) Uani 1 1 d . . . . .
N5 N 0.2195(3) 0.36918(12) 0.34718(17) 0.0843(7) Uani 1 1 d . . . . .
N6 N 0.3989(3) 0.24724(10) 0.39037(14) 0.0693(6) Uani 1 1 d . . . . .
C21 C 0.2012(2) 0.39987(11) 0.40957(17) 0.0580(6) Uani 1 1 d . . . . .
C22 C 0.5031(3) 0.23774(10) 0.44358(15) 0.0555(6) Uani 1 1 d . . . . .

loop_
_atom_site_aniso_label
_atom_site_aniso_U_11
_atom_site_aniso_U_22
_atom_site_aniso_U_33
_atom_site_aniso_U_23
_atom_site_aniso_U_13
_atom_site_aniso_U_12
Mn1 0.0485(2) 0.0570(2) 0.04143(17) -0.00274(14) -0.00064(13) -0.01234(15)
Cl1 0.0809(5) 0.1136(6) 0.0665(4) 0.0184(4) 0.0270(3) -0.0295(4)
O1W 0.0792(13) 0.0659(12) 0.0605(10) 0.0070(8) 0.0192(9) 0.0070(9)
O1 0.0631(9) 0.0719(10) 0.0374(7) 0.0059(7) -0.0025(6) -0.0305(8)
N1 0.0542(11) 0.0669(12) 0.0441(9) 0.0038(8) -0.0093(8) -0.0067(9)
N2 0.0499(10) 0.0538(10) 0.0337(8) -0.0026(7) 0.0018(7) -0.0119(8)
C1 0.0496(12) 0.0394(10) 0.0352(9) -0.0028(8) 0.0055(8) -0.0038(9)
C2 0.0446(11) 0.0382(10) 0.0367(9) -0.0033(8) 0.0065(8) -0.0010(8)
C3 0.0446(12) 0.0531(12) 0.0484(11) -0.0025(9) 0.0094(9) -0.0041(9)
C4 0.0575(13) 0.0540(13) 0.0469(11) 0.0018(9) 0.0197(10) -0.0051(10)
C5 0.0657(14) 0.0507(12) 0.0349(9) 0.0008(8) 0.0108(9) 0.0000(10)
C6 0.0556(12) 0.0402(11) 0.0350(9) -0.0026(8) 0.0037(8) -0.0017(9)
C7 0.0668(15) 0.0557(13) 0.0367(10) 0.0032(9) -0.0041(10) -0.0021(11)
C8 0.0707(19) 0.120(3) 0.0680(16) 0.0230(16) -0.0268(14) -0.0224(17)
C9 0.050(3) 0.087(4) 0.063(3) 0.006(3) -0.011(2) 0.002(3)
N3 0.047(5) 0.051(5) 0.059(3) -0.016(3) 0.003(3) 0.000(4)
C10 0.045(4) 0.087(8) 0.081(5) -0.030(5) 0.006(3) -0.002(4)
C11 0.070(8) 0.079(9) 0.126(12) -0.022(9) -0.013(8) 0.000(5)
O2 0.073(7) 0.094(6) 0.127(7) -0.001(5) 0.014(4) -0.030(5)
C12 0.051(6) 0.165(15) 0.088(6) 0.018(7) 0.016(5) -0.013(7)
C13 0.043(4) 0.090(6) 0.072(8) -0.022(5) 0.004(5) 0.003(3)
C9B 0.073(4) 0.096(5) 0.068(4) -0.012(3) -0.026(3) -0.019(4)
N3B 0.051(5) 0.044(5) 0.059(4) -0.024(4) -0.004(3) -0.006(4)
C10B 0.055(7) 0.072(11) 0.135(17) -0.037(9) -0.002(8) -0.013(7)
C11B 0.062(6) 0.060(5) 0.164(13) 0.020(8) -0.016(8) -0.018(4)
O2B 0.085(7) 0.090(9) 0.147(11) -0.006(6) 0.029(5) -0.032(6)
C12B 0.058(8) 0.139(13) 0.093(11) -0.031(11) 0.014(7) -0.020(9)
C13B 0.050(7) 0.071(5) 0.091(10) -0.026(7) -0.013(7) 0.006(4)
C14 0.0395(11) 0.0441(11) 0.0417(10) -0.0044(8) 0.0025(8) -0.0023(9)
C15 0.0477(12) 0.0581(13) 0.0336(9) 0.0013(9) 0.0008(8) -0.0020(10)
C16 0.0499(12) 0.0619(13) 0.0365(10) 0.0046(9) -0.0012(9) 0.0034(10)
N4 0.0430(9) 0.0526(10) 0.0357(8) 0.0015(7) 0.0039(7) 0.0060(8)
C17 0.0505(13) 0.0851(17) 0.0402(10) -0.0044(11) 0.0040(9) -0.0053(12)
C18 0.0591(15) 0.121(2) 0.0410(11) -0.0032(13) 0.0017(10) -0.0020(15)
O3 0.0724(11) 0.0867(12) 0.0434(8) -0.0094(8) 0.0118(8) -0.0024(9)
C19 0.0581(14) 0.0604(14) 0.0566(12) 0.0005(10) 0.0188(11) 0.0053(11)
C20 0.0476(12) 0.0578(13) 0.0504(11) -0.0008(10) 0.0060(9) 0.0066(10)
S1 0.0644(4) 0.0838(5) 0.0852(5) -0.0339(4) -0.0002(3) 0.0042(3)
S2 0.0825(5) 0.0700(4) 0.0611(4) -0.0004(3) -0.0007(3) 0.0039(3)
N5 0.0787(16) 0.0941(17) 0.0806(15) -0.0296(14) 0.0125(12) 0.0007(13)
N6 0.0780(15) 0.0737(14) 0.0555(11) 0.0078(10) 0.0060(11) -0.0109(11)
C21 0.0444(13) 0.0577(14) 0.0690(14) -0.0058(11) -0.0019(11) 0.0001(10)
C22 0.0788(17) 0.0443(12) 0.0448(11) 0.0003(9) 0.0139(12) -0.0093(11)

loop_
_atom_type_symbol
_atom_type_description
_atom_type_scat_dispersion_real
_atom_type_scat_dispersion_imag
_atom_type_scat_source
C C 0.0033 0.0016 'International Tables Vol C Tables 4.2.6.8 and 6.1.1.4'
H H 0.0000 0.0000 'International Tables Vol C Tables 4.2.6.8 and 6.1.1.4'
N N 0.0061 0.0033 'International Tables Vol C Tables 4.2.6.8 and 6.1.1.4'
O O 0.0106 0.0060 'International Tables Vol C Tables 4.2.6.8 and 6.1.1.4'
S S 0.1246 0.1234 'International Tables Vol C Tables 4.2.6.8 and 6.1.1.4'
Mn Mn 0.3368 0.7283 'International Tables Vol C Tables 4.2.6.8 and 6.1.1.4'
Cl Cl 0.1484 0.1585 'International Tables Vol C Tables 4.2.6.8 and 6.1.1.4'

loop_
_geom_angle_atom_site_label_1
_geom_angle_atom_site_label_2
_geom_angle_atom_site_label_3
_geom_angle
O1 Mn1 N6 89.73(7)
O1 Mn1 N5 89.35(8)
N6 Mn1 N5 93.29(9)
O1 Mn1 N1 82.07(6)
N6 Mn1 N1 163.57(8)
N5 Mn1 N1 100.79(9)
O1 Mn1 O1W 91.18(7)
N6 Mn1 O1W 83.28(8)
N5 Mn1 O1W 176.52(8)
N1 Mn1 O1W 82.69(7)
O1 Mn1 N3 156.5(2)
N6 Mn1 N3 113.3(2)
N5 Mn1 N3 85.2(2)
N1 Mn1 N3 76.6(2)
O1W Mn1 N3 95.7(2)
O1 Mn1 N3B 159.9(3)
N6 Mn1 N3B 109.0(3)
N5 Mn1 N3B 96.7(2)
N1 Mn1 N3B 78.0(3)
O1W Mn1 N3B 83.9(2)
Mn1 O1W H2W 117(2)
Mn1 O1W H1W 133(2)
H2W O1W H1W 102(3)
C1 O1 Mn1 134.08(12)
C7 N1 C8 117.74(19)
C7 N1 Mn1 128.95(14)
C8 N1 Mn1 113.10(16)
C14 N2 C15 125.43(16)
C14 N2 H2 117.3
C15 N2 H2 117.3
O1 C1 C2 119.89(16)
O1 C1 C6 123.45(17)
C2 C1 C6 116.65(17)
C3 C2 C14 117.97(17)
C3 C2 C1 121.48(17)
C14 C2 C1 120.38(17)
C4 C3 C2 119.29(19)
C4 C3 H3 120.4
C2 C3 H3 120.4
C3 C4 C5 120.90(19)
C3 C4 Cl1 120.09(17)
C5 C4 Cl1 118.95(16)
C6 C5 C4 121.84(18)
C6 C5 H5 119.1
C4 C5 H5 119.1
C5 C6 C1 119.64(18)
C5 C6 C7 116.87(17)
C1 C6 C7 123.44(18)
N1 C7 C6 126.38(18)
N1 C7 H7 116.8
C6 C7 H7 116.8
C9 C8 N1 113.3(3)
C9B C8 N1 111.6(3)
C9 C8 H8A 108.9
N1 C8 H8A 108.9
C9 C8 H8B 108.9
N1 C8 H8B 108.9
H8A C8 H8B 107.7
C9B C8 H8C 109.3
N1 C8 H8C 109.3
C9B C8 H8D 109.3
N1 C8 H8D 109.3
H8C C8 H8D 108.0
C8 C9 N3 115.4(5)
C8 C9 H9A 108.4
N3 C9 H9A 108.4
C8 C9 H9B 108.4
N3 C9 H9B 108.4
H9A C9 H9B 107.5
C13 N3 C9 108.8(8)
C13 N3 C10 105.6(10)
C9 N3 C10 110.3(8)
C13 N3 Mn1 115.7(8)
C9 N3 Mn1 103.5(6)
C10 N3 Mn1 112.9(6)
C11 C10 N3 110.6(10)
C11 C10 H10A 109.5
N3 C10 H10A 109.5
C11 C10 H10B 109.5
N3 C10 H10B 109.5
H10A C10 H10B 108.1
O2 C11 C10 114.8(11)
O2 C11 H11A 108.6
C10 C11 H11A 108.6
O2 C11 H11B 108.6
C10 C11 H11B 108.6
H11A C11 H11B 107.5
C11 O2 C12 108.2(12)
O2 C12 C13 109.4(13)
O2 C12 H12A 109.8
C13 C12 H12A 109.8
O2 C12 H12B 109.8
C13 C12 H12B 109.8
H12A C12 H12B 108.2
N3 C13 C12 111.7(12)
N3 C13 H13A 109.3
C12 C13 H13A 109.3
N3 C13 H13B 109.3
C12 C13 H13B 109.3
H13A C13 H13B 107.9
C8 C9B N3B 120.1(6)
C8 C9B H9C 107.3
N3B C9B H9C 107.3
C8 C9B H9D 107.3
N3B C9B H9D 107.3
H9C C9B H9D 106.9
C10B N3B C13B 108.4(12)
C10B N3B C9B 105.9(8)
C13B N3B C9B 114.0(11)
C10B N3B Mn1 115.6(9)
C13B N3B Mn1 111.7(8)
C9B N3B Mn1 101.2(7)
N3B C10B C11B 110.1(11)
N3B C10B H10C 109.6
C11B C10B H10C 109.6
N3B C10B H10D 109.6
C11B C10B H10D 109.6
H10C C10B H10D 108.2
O2B C11B C10B 112.2(13)
O2B C11B H11C 109.2
C10B C11B H11C 109.2
O2B C11B H11D 109.2
C10B C11B H11D 109.2
H11C C11B H11D 107.9
C12B O2B C11B 109.1(14)
O2B C12B C13B 115.4(14)
O2B C12B H12C 108.4
C13B C12B H12C 108.4
O2B C12B H12D 108.4
C13B C12B H12D 108.4
H12C C12B H12D 107.5
N3B C13B C12B 111.8(13)
N3B C13B H13C 109.3
C12B C13B H13C 109.3
N3B C13B H13D 109.3
C12B C13B H13D 109.3
H13C C13B H13D 107.9
N2 C14 C2 124.58(18)
N2 C14 H14 117.7
C2 C14 H14 117.7
N2 C15 C16 108.93(15)
N2 C15 H15A 109.9
C16 C15 H15A 109.9
N2 C15 H15B 109.9
C16 C15 H15B 109.9
H15A C15 H15B 108.3
N4 C16 C15 112.04(16)
N4 C16 H16A 109.2
C15 C16 H16A 109.2
N4 C16 H16B 109.2
C15 C16 H16B 109.2
H16A C16 H16B 107.9
C20 N4 C17 108.26(16)
C20 N4 C16 109.88(15)
C17 N4 C16 111.93(16)
N4 C17 C18 109.80(19)
N4 C17 H17A 109.7
C18 C17 H17A 109.7
N4 C17 H17B 109.7
C18 C17 H17B 109.7
H17A C17 H17B 108.2
O3 C18 C17 111.8(2)
O3 C18 H18A 109.3
C17 C18 H18A 109.3
O3 C18 H18B 109.3
C17 C18 H18B 109.3
H18A C18 H18B 107.9
C19 O3 C18 108.77(17)
O3 C19 C20 111.38(18)
O3 C19 H19A 109.4
C20 C19 H19A 109.4
O3 C19 H19B 109.4
C20 C19 H19B 109.4
H19A C19 H19B 108.0
N4 C20 C19 109.67(17)
N4 C20 H20A 109.7
C19 C20 H20A 109.7
N4 C20 H20B 109.7
C19 C20 H20B 109.7
H20A C20 H20B 108.2
C21 N5 Mn1 155.5(2)
C22 N6 Mn1 136.74(18)
N5 C21 S1 179.3(2)
N6 C22 S2 178.8(2)

loop_
_geom_bond_atom_site_label_1
_geom_bond_atom_site_label_2
_geom_bond_distance
Mn1 O1 2.1222(14)
Mn1 N6 2.154(2)
Mn1 N5 2.163(2)
Mn1 N1 2.2075(18)
Mn1 O1W 2.3692(18)
Mn1 N3 2.387(13)
Mn1 N3B 2.413(13)
Cl1 C4 1.742(2)
O1W H2W 0.89(3)
O1W H1W 0.82(3)
O1 C1 1.277(2)
N1 C7 1.271(3)
N1 C8 1.466(3)
N2 C14 1.279(2)
N2 C15 1.461(2)
N2 H2 0.8600
C1 C2 1.433(3)
C1 C6 1.438(2)
C2 C3 1.400(3)
C2 C14 1.427(2)
C3 C4 1.369(3)
C3 H3 0.9300
C4 C5 1.383(3)
C5 C6 1.375(3)
C5 H5 0.9300
C6 C7 1.451(3)
C7 H7 0.9300
C8 C9 1.405(5)
C8 C9B 1.417(7)
C8 H8A 0.9700
C8 H8B 0.9700
C8 H8C 0.9700
C8 H8D 0.9700
C9 N3 1.476(10)
C9 H9A 0.9700
C9 H9B 0.9700
N3 C13 1.474(15)
N3 C10 1.506(10)
C10 C11 1.456(12)
C10 H10A 0.9700
C10 H10B 0.9700
C11 O2 1.391(13)
C11 H11A 0.9700
C11 H11B 0.9700
O2 C12 1.456(15)
C12 C13 1.496(19)
C12 H12A 0.9700
C12 H12B 0.9700
C13 H13A 0.9700
C13 H13B 0.9700
C9B N3B 1.477(13)
C9B H9C 0.9700
C9B H9D 0.9700
N3B C10B 1.463(11)
N3B C13B 1.470(14)
C10B C11B 1.492(13)
C10B H10C 0.9700
C10B H10D 0.9700
C11B O2B 1.452(15)
C11B H11C 0.9700
C11B H11D 0.9700
O2B C12B 1.361(14)
C12B C13B 1.484(15)
C12B H12C 0.9700
C12B H12D 0.9700
C13B H13C 0.9700
C13B H13D 0.9700
C14 H14 0.9300
C15 C16 1.513(3)
C15 H15A 0.9700
C15 H15B 0.9700
C16 N4 1.465(2)
C16 H16A 0.9700
C16 H16B 0.9700
N4 C20 1.463(3)
N4 C17 1.464(3)
C17 C18 1.504(3)
C17 H17A 0.9700
C17 H17B 0.9700
C18 O3 1.429(3)
C18 H18A 0.9700
C18 H18B 0.9700
O3 C19 1.410(3)
C19 C20 1.506(3)
C19 H19A 0.9700
C19 H19B 0.9700
C20 H20A 0.9700
C20 H20B 0.9700
S1 C21 1.616(3)
S2 C22 1.625(3)
N5 C21 1.148(3)
N6 C22 1.152(3)
